data_4309061
loop_
_publ_author_name
'Marina Porchia'
'Francesco Tisato'
'Fiorenzo Refosco'
'Cristina Bolzati'
'Mario Cavazza-Ceccato'
'Giuliano Bandoli'
'Alessandro Dolmella'

_publ_contact_author_email tisato@icis.cnr.it
_publ_contact_author_name 'Francesco Tisato'
_publ_section_title
;
New Approach to the Chemistry of Technetium(V) and Rhenium(V) Phenylimido
Complexes: Novel [M(NPh)PNP]3+ Metal Fragments (M = Tc, Re; PNP =
Aminodiphosphine) Suitable for the Synthesis of Stable Mixed-Ligand
Compounds
;
_journal_name_full 'Inorganic Chemistry'
_journal_page_first 4766
_journal_page_last 4776
_journal_paper_doi 10.1021/ic048486y
_journal_volume 44
_journal_year 2005
_chemical_formula_sum 'C36 H39 Cl2 N2 O P2 Re'
_chemical_formula_weight 834.73
_chemical_name_systematic
;
?
;
_space_group_IT_number 2
_symmetry_cell_setting triclinic
_symmetry_space_group_name_Hall '-P 1'
_symmetry_space_group_name_H-M 'P -1'
_atom_sites_solution_hydrogens geom
_atom_sites_solution_primary direct
_atom_sites_solution_secondary difmap
_audit_creation_method SHELXL-97
_cell_angle_alpha 75.97(3)
_cell_angle_beta 68.90(3)
_cell_angle_gamma 64.96(3)
_cell_formula_units_Z 2
_cell_length_a 11.752(2)
_cell_length_b 12.519(3)
_cell_length_c 15.482(3)
_cell_measurement_reflns_used 50
_cell_measurement_temperature 293(2)
_cell_measurement_theta_max 14.3
_cell_measurement_theta_min 7.2
_cell_volume 1914.4(9)
_computing_cell_refinement 'P3/P4 ver.4.27 (Nicolet, 1991)'
_computing_data_collection 'P3/P4 ver.4.27 (Nicolet, 1991)'
_computing_data_reduction 'P3/P4 ver.4.27 (Nicolet, 1991)'
_computing_molecular_graphics 'SHELXTL NT ver.5.10 (Bruker, 1999)'
_computing_publication_material 'SHELXTL NT ver.5.10 (Bruker, 1999)'
_computing_structure_refinement 'SHELXL-97 (Sheldrick, 1997)'
_computing_structure_solution 'SHELXTL NT ver.5.10 (Bruker, 1999)'
_diffrn_ambient_temperature 293(2)
_diffrn_measured_fraction_theta_full 0.988
_diffrn_measured_fraction_theta_max 0.988
_diffrn_measurement_device_type 'Nicolet R3m/V diffractometer'
_diffrn_measurement_method omega-2theta
_diffrn_radiation_monochromator graphite
_diffrn_radiation_source 'fine-focus sealed tube'
_diffrn_radiation_type MoK\a
_diffrn_radiation_wavelength 0.71073
_diffrn_reflns_av_R_equivalents 0.0000
_diffrn_reflns_av_sigmaI/netI 0.0845
_diffrn_reflns_limit_h_max 13
_diffrn_reflns_limit_h_min -12
_diffrn_reflns_limit_k_max 14
_diffrn_reflns_limit_k_min -14
_diffrn_reflns_limit_l_max 18
_diffrn_reflns_limit_l_min 0
_diffrn_reflns_number 6695
_diffrn_reflns_theta_full 25.05
_diffrn_reflns_theta_max 25.05
_diffrn_reflns_theta_min 3.84
_diffrn_standards_decay_% 'no decay'
_diffrn_standards_interval_count 200
_diffrn_standards_number 3
_exptl_absorpt_coefficient_mu 3.425
_exptl_absorpt_correction_T_max 0.823
_exptl_absorpt_correction_T_min 0.674
_exptl_absorpt_correction_type psi-scan
_exptl_absorpt_process_details
;
A.C.T. North, D.C. Phillips, F.S. Mathews, Acta Crystallogr.
Sect. A 24 (1968) p. 351.
;
_exptl_crystal_colour 'bright blue'
_exptl_crystal_density_diffrn 1.448
_exptl_crystal_density_method 'not measured'
_exptl_crystal_description parallelepipeds
_exptl_crystal_F_000 832
_exptl_crystal_size_max 0.22
_exptl_crystal_size_mid 0.15
_exptl_crystal_size_min 0.08
_refine_diff_density_max 1.503
_refine_diff_density_min -0.967
_refine_diff_density_rms 0.111
_refine_ls_extinction_coef 0.0000(3)
_refine_ls_extinction_expression Fc^*^=kFc[1+0.001xFc^2^\l^3^/sin(2\q)]^-1/4^
_refine_ls_extinction_method SHELXL
_refine_ls_goodness_of_fit_ref 0.886
_refine_ls_hydrogen_treatment mixed
_refine_ls_matrix_type full
_refine_ls_number_parameters 398
_refine_ls_number_reflns 6695
_refine_ls_number_restraints 0
_refine_ls_restrained_S_all 0.886
_refine_ls_R_factor_all 0.0577
_refine_ls_R_factor_gt 0.0415
_refine_ls_shift/su_max 1.785
_refine_ls_shift/su_mean 0.005
_refine_ls_structure_factor_coef Fsqd
_refine_ls_weighting_details 'calc w=1/[\s^2^(Fo^2^)+(0.0440P)^2^+0.0000P] where P=(Fo^2^+2Fc^2^)/3'
_refine_ls_weighting_scheme calc
_refine_ls_wR_factor_gt 0.0944
_refine_ls_wR_factor_ref 0.0995
_reflns_number_gt 4952
_reflns_number_total 6695
_reflns_threshold_expression >2sigma(I)
_cod_data_source_file ic048486ysi20050518_100624_4.cif
_cod_data_source_block 4
_cod_original_cell_volume 1914.4(7)
_cod_database_code 4309061

loop_
_symmetry_equiv_pos_as_xyz
'x, y, z'
'-x, -y, -z'

loop_
_atom_site_label
_atom_site_type_symbol
_atom_site_fract_x
_atom_site_fract_y
_atom_site_fract_z
_atom_site_U_iso_or_equiv
_atom_site_adp_type
_atom_site_occupancy
_atom_site_symmetry_multiplicity
_atom_site_calc_flag
_atom_site_refinement_flags
_atom_site_disorder_assembly
_atom_site_disorder_group
Re Re 0.84141(3) 0.58821(3) 0.74333(2) 0.04213(13) Uani 1 1 d . . .
Cl1 Cl 1.02210(17) 0.53017(17) 0.60425(12) 0.0526(5) Uani 1 1 d . . .
Cl2 Cl 0.4158(2) 0.7853(2) 0.91544(16) 0.0784(7) Uani 1 1 d . . .
P1 P 0.87974(18) 0.75964(17) 0.75670(14) 0.0490(5) Uani 1 1 d . . .
P2 P 0.77253(18) 0.41852(17) 0.77991(14) 0.0493(5) Uani 1 1 d . . .
O1 O 0.9649(4) 0.4931(4) 0.8132(3) 0.0513(12) Uani 1 1 d . . .
N1 N 0.7272(5) 0.6730(4) 0.6824(4) 0.0365(13) Uani 1 1 d . . .
N2 N 0.7091(6) 0.6257(5) 0.8811(4) 0.0479(15) Uani 1 1 d . . .
H2C H 0.6284 0.6722 0.8738 0.057 Uiso 1 1 calc R . .
C1 C 0.7513(8) 0.8044(8) 0.8664(6) 0.069(2) Uani 1 1 d . . .
H1A H 0.7742 0.8486 0.8967 0.083 Uiso 1 1 calc R . .
H1B H 0.6681 0.8546 0.8543 0.083 Uiso 1 1 calc R . .
C2 C 0.7403(8) 0.6919(8) 0.9287(5) 0.066(2) Uani 1 1 d . . .
H2A H 0.8227 0.6435 0.9426 0.079 Uiso 1 1 calc R . .
H2B H 0.6720 0.7127 0.9869 0.079 Uiso 1 1 calc R . .
C3 C 0.6955(8) 0.5176(7) 0.9422(5) 0.064(2) Uani 1 1 d . . .
H3A H 0.6305 0.5396 1.0014 0.077 Uiso 1 1 calc R . .
H3B H 0.7786 0.4662 0.9539 0.077 Uiso 1 1 calc R . .
C4 C 0.6533(7) 0.4512(7) 0.8955(5) 0.064(2) Uani 1 1 d . . .
H4A H 0.5663 0.4995 0.8890 0.077 Uiso 1 1 calc R . .
H4B H 0.6501 0.3779 0.9336 0.077 Uiso 1 1 calc R . .
C5 C 0.6560(6) 0.7306(6) 0.6197(5) 0.0425(16) Uani 1 1 d . . .
C6 C 0.7114(8) 0.7108(7) 0.5275(5) 0.0525(19) Uani 1 1 d . . .
H6A H 0.7980 0.6591 0.5073 0.063 Uiso 1 1 calc R . .
C7 C 0.6410(9) 0.7661(8) 0.4649(6) 0.068(2) Uani 1 1 d . . .
H7A H 0.6799 0.7513 0.4028 0.082 Uiso 1 1 calc R . .
C8 C 0.4573(9) 0.8663(10) 0.5858(8) 0.099(4) Uani 1 1 d . . .
H8A H 0.3721 0.9213 0.6046 0.118 Uiso 1 1 calc R . .
C9 C 0.5151(11) 0.8421(9) 0.4929(8) 0.085(3) Uani 1 1 d . . .
H9A H 0.4669 0.8783 0.4504 0.102 Uiso 1 1 calc R . .
C10 C 0.5272(8) 0.8083(8) 0.6492(6) 0.068(2) Uani 1 1 d . . .
H10A H 0.4881 0.8212 0.7117 0.082 Uiso 1 1 calc R . .
C11 C 1.0969(9) 0.4229(9) 0.8027(7) 0.083(3) Uani 1 1 d . . .
H11A H 1.1477 0.4734 0.7772 0.100 Uiso 1 1 calc R . .
H11B H 1.1255 0.3676 0.7579 0.100 Uiso 1 1 calc R . .
C12 C 1.1245(13) 0.3590(16) 0.8845(9) 0.200(9) Uani 1 1 d . . .
H12A H 1.2170 0.3131 0.8715 0.299 Uiso 1 1 calc R . .
H12B H 1.0767 0.3069 0.9096 0.299 Uiso 1 1 calc R . .
H12C H 1.0989 0.4128 0.9289 0.299 Uiso 1 1 calc R . .
C1A C 0.8525(7) 0.8876(7) 0.6722(6) 0.057(2) Uani 1 1 d . . .
C2A C 0.8702(8) 0.8731(8) 0.5825(6) 0.066(2) Uani 1 1 d . . .
H2AA H 0.8937 0.7983 0.5660 0.079 Uiso 1 1 calc R . .
C3A C 0.8523(9) 0.9730(10) 0.5160(7) 0.083(3) Uani 1 1 d . . .
H3AA H 0.8644 0.9646 0.4549 0.099 Uiso 1 1 calc R . .
C4A C 0.8169(11) 1.0838(11) 0.5415(11) 0.099(4) Uani 1 1 d . . .
H4AA H 0.8048 1.1503 0.4979 0.119 Uiso 1 1 calc R . .
C5A C 0.8005(11) 1.0942(9) 0.6288(11) 0.106(4) Uani 1 1 d . . .
H5AA H 0.7750 1.1691 0.6459 0.128 Uiso 1 1 calc R . .
C6A C 0.8200(9) 0.9973(8) 0.6952(8) 0.086(3) Uani 1 1 d . . .
H6AA H 0.8110 1.0070 0.7553 0.104 Uiso 1 1 calc R . .
C1B C 1.0337(7) 0.7332(6) 0.7730(6) 0.0530(19) Uani 1 1 d . . .
C2B C 1.0489(9) 0.7442(7) 0.8543(6) 0.062(2) Uani 1 1 d . . .
H2BA H 0.9755 0.7681 0.9054 0.074 Uiso 1 1 calc R . .
C3B C 1.1700(11) 0.7205(9) 0.8608(8) 0.084(3) Uani 1 1 d . . .
H3BA H 1.1781 0.7289 0.9161 0.101 Uiso 1 1 calc R . .
C4B C 1.2797(11) 0.6847(8) 0.7872(9) 0.086(3) Uani 1 1 d . . .
H4BA H 1.3616 0.6688 0.7930 0.103 Uiso 1 1 calc R . .
C5B C 1.2703(9) 0.6716(10) 0.7032(8) 0.094(3) Uani 1 1 d . . .
H5BA H 1.3445 0.6473 0.6527 0.113 Uiso 1 1 calc R . .
C6B C 1.1464(8) 0.6961(8) 0.6978(7) 0.077(3) Uani 1 1 d . . .
H6BA H 1.1379 0.6876 0.6426 0.092 Uiso 1 1 calc R . .
C1C C 0.8912(7) 0.2721(6) 0.7933(5) 0.0532(19) Uani 1 1 d . . .
C2C C 1.0096(9) 0.2379(8) 0.7202(7) 0.082(3) Uani 1 1 d . . .
H2CA H 1.0243 0.2913 0.6679 0.098 Uiso 1 1 calc R . .
C3C C 1.1024(10) 0.1266(9) 0.7261(8) 0.095(3) Uani 1 1 d . . .
H3CA H 1.1804 0.1050 0.6779 0.113 Uiso 1 1 calc R . .
C4C C 1.0824(12) 0.0467(9) 0.8014(10) 0.109(4) Uani 1 1 d . . .
H4CA H 1.1477 -0.0280 0.8056 0.131 Uiso 1 1 calc R . .
C5C C 0.9693(11) 0.0756(9) 0.8690(8) 0.103(4) Uani 1 1 d . . .
H5CA H 0.9538 0.0193 0.9186 0.124 Uiso 1 1 calc R . .
C6C C 0.8745(9) 0.1886(8) 0.8664(6) 0.082(3) Uani 1 1 d . . .
H6CA H 0.7977 0.2079 0.9158 0.098 Uiso 1 1 calc R . .
C1D C 0.6844(7) 0.4080(6) 0.7101(5) 0.0502(18) Uani 1 1 d . . .
C2D C 0.5726(9) 0.3768(8) 0.7481(7) 0.079(3) Uani 1 1 d . . .
H2DA H 0.5379 0.3650 0.8123 0.095 Uiso 1 1 calc R . .
C3D C 0.5136(10) 0.3635(10) 0.6893(10) 0.097(3) Uani 1 1 d . . .
H3DA H 0.4433 0.3383 0.7148 0.116 Uiso 1 1 calc R . .
C4D C 0.5583(10) 0.3872(9) 0.5949(9) 0.086(3) Uani 1 1 d . . .
H4DA H 0.5174 0.3802 0.5563 0.103 Uiso 1 1 calc R . .
C5D C 0.6654(9) 0.4216(7) 0.5577(7) 0.073(2) Uani 1 1 d . . .
H5DA H 0.6952 0.4397 0.4937 0.087 Uiso 1 1 calc R . .
C6D C 0.7283(8) 0.4292(6) 0.6149(6) 0.058(2) Uani 1 1 d . . .
H6DA H 0.8023 0.4492 0.5883 0.070 Uiso 1 1 calc R . .

loop_
_atom_site_aniso_label
_atom_site_aniso_U_11
_atom_site_aniso_U_22
_atom_site_aniso_U_33
_atom_site_aniso_U_23
_atom_site_aniso_U_13
_atom_site_aniso_U_12
Re 0.03537(17) 0.0483(2) 0.03703(18) -0.00925(12) -0.00319(11) -0.01390(13)
Cl1 0.0462(10) 0.0600(12) 0.0402(10) -0.0143(9) 0.0035(8) -0.0178(9)
Cl2 0.0504(12) 0.0923(17) 0.0802(16) -0.0193(13) -0.0014(11) -0.0245(12)
P1 0.0422(11) 0.0514(12) 0.0559(12) -0.0170(10) -0.0123(9) -0.0153(9)
P2 0.0403(11) 0.0487(12) 0.0486(12) -0.0045(9) -0.0002(9) -0.0179(9)
O1 0.038(3) 0.055(3) 0.045(3) -0.009(2) -0.003(2) -0.007(2)
N1 0.035(3) 0.030(3) 0.037(3) -0.008(2) 0.000(2) -0.012(2)
N2 0.055(4) 0.054(4) 0.030(3) -0.013(3) -0.003(3) -0.020(3)
C1 0.056(5) 0.088(7) 0.072(6) -0.045(5) -0.014(4) -0.021(5)
C2 0.057(5) 0.096(7) 0.043(5) -0.020(5) 0.001(4) -0.032(5)
C3 0.051(5) 0.074(6) 0.042(4) -0.012(4) 0.001(4) -0.011(4)
C4 0.046(5) 0.064(5) 0.057(5) 0.003(4) 0.005(4) -0.018(4)
C5 0.039(4) 0.041(4) 0.050(4) -0.001(3) -0.011(3) -0.021(3)
C6 0.054(5) 0.061(5) 0.050(5) -0.006(4) -0.018(4) -0.026(4)
C7 0.075(6) 0.081(6) 0.059(5) 0.003(5) -0.027(5) -0.038(5)
C8 0.042(5) 0.116(9) 0.104(9) 0.005(7) -0.035(6) 0.005(5)
C9 0.083(7) 0.096(8) 0.086(8) 0.022(6) -0.050(6) -0.039(6)
C10 0.048(5) 0.079(6) 0.066(6) -0.009(5) -0.008(4) -0.018(4)
C11 0.069(6) 0.090(7) 0.078(7) 0.000(5) -0.031(5) -0.016(5)
C12 0.111(11) 0.28(2) 0.098(10) -0.006(11) -0.053(9) 0.045(12)
C1A 0.043(4) 0.061(5) 0.077(6) -0.011(4) -0.028(4) -0.017(4)
C2A 0.058(5) 0.072(6) 0.074(6) 0.003(5) -0.026(5) -0.029(5)
C3A 0.068(6) 0.096(8) 0.093(7) 0.017(6) -0.041(5) -0.039(6)
C4A 0.082(7) 0.073(8) 0.143(12) 0.026(8) -0.057(8) -0.030(6)
C5A 0.105(9) 0.050(7) 0.158(12) -0.012(8) -0.052(9) -0.011(6)
C6A 0.095(7) 0.054(6) 0.115(9) -0.021(6) -0.044(6) -0.014(5)
C1B 0.057(5) 0.046(5) 0.061(5) -0.004(4) -0.022(4) -0.019(4)
C2B 0.071(6) 0.058(5) 0.075(6) -0.002(4) -0.029(5) -0.037(5)
C3B 0.102(8) 0.081(7) 0.091(8) 0.006(6) -0.056(7) -0.039(6)
C4B 0.073(7) 0.070(7) 0.132(10) 0.004(6) -0.055(7) -0.030(6)
C5B 0.052(6) 0.115(9) 0.124(9) -0.033(7) -0.020(6) -0.032(6)
C6B 0.052(5) 0.105(7) 0.077(6) -0.020(5) -0.023(5) -0.024(5)
C1C 0.050(5) 0.048(5) 0.054(5) -0.001(4) -0.006(4) -0.020(4)
C2C 0.070(6) 0.060(6) 0.078(7) -0.002(5) 0.000(5) -0.011(5)
C3C 0.070(6) 0.059(6) 0.124(9) -0.023(6) 0.003(6) -0.014(5)
C4C 0.087(8) 0.057(7) 0.149(11) 0.013(7) -0.028(8) -0.012(6)
C5C 0.099(8) 0.059(7) 0.104(9) 0.024(6) -0.014(7) -0.015(6)
C6C 0.075(6) 0.072(7) 0.072(6) 0.019(5) -0.017(5) -0.021(5)
C1D 0.048(4) 0.039(4) 0.060(5) -0.002(4) -0.010(4) -0.020(4)
C2D 0.061(6) 0.084(7) 0.085(7) -0.011(5) 0.009(5) -0.044(5)
C3D 0.067(7) 0.102(8) 0.145(11) -0.016(8) -0.033(7) -0.051(6)
C4D 0.071(7) 0.073(7) 0.121(9) -0.010(6) -0.051(7) -0.017(5)
C5D 0.084(7) 0.052(5) 0.090(7) -0.009(5) -0.039(6) -0.020(5)
C6D 0.055(5) 0.047(5) 0.071(6) -0.010(4) -0.014(4) -0.019(4)

loop_
_atom_type_symbol
_atom_type_description
_atom_type_scat_dispersion_real
_atom_type_scat_dispersion_imag
_atom_type_scat_source
C C 0.0033 0.0016 'International Tables Vol C Tables 4.2.6.8 and 6.1.1.4'
H H 0.0000 0.0000 'International Tables Vol C Tables 4.2.6.8 and 6.1.1.4'
N N 0.0061 0.0033 'International Tables Vol C Tables 4.2.6.8 and 6.1.1.4'
O O 0.0106 0.0060 'International Tables Vol C Tables 4.2.6.8 and 6.1.1.4'
P P 0.1023 0.0942 'International Tables Vol C Tables 4.2.6.8 and 6.1.1.4'
Cl Cl 0.1484 0.1585 'International Tables Vol C Tables 4.2.6.8 and 6.1.1.4'
Re Re -1.0185 7.2310 'International Tables Vol C Tables 4.2.6.8 and 6.1.1.4'

loop_
_geom_angle_atom_site_label_1
_geom_angle_atom_site_label_2
_geom_angle_atom_site_label_3
_geom_angle
_geom_angle_site_symmetry_1
_geom_angle_site_symmetry_3
_geom_angle_publ_flag
N1 Re O1 178.6(2) . . ?
N1 Re N2 96.9(2) . . ?
O1 Re N2 82.0(2) . . ?
N1 Re Cl1 94.00(17) . . ?
O1 Re Cl1 87.14(14) . . ?
N2 Re Cl1 168.90(17) . . ?
N1 Re P1 93.08(17) . . ?
O1 Re P1 87.56(15) . . ?
N2 Re P1 81.38(16) . . ?
Cl1 Re P1 95.90(7) . . ?
N1 Re P2 93.04(17) . . ?
O1 Re P2 86.01(15) . . ?
N2 Re P2 82.06(16) . . ?
Cl1 Re P2 99.57(7) . . ?
P1 Re P2 162.91(6) . . ?
C1B P1 C1A 105.2(3) . . ?
C1B P1 C1 107.2(4) . . ?
C1A P1 C1 106.6(4) . . ?
C1B P1 Re 117.6(2) . . ?
C1A P1 Re 120.1(3) . . ?
C1 P1 Re 98.8(3) . . ?
C1C P2 C1D 105.2(3) . . ?
C1C P2 C4 107.4(4) . . ?
C1D P2 C4 106.2(4) . . ?
C1C P2 Re 118.8(2) . . ?
C1D P2 Re 118.7(2) . . ?
C4 P2 Re 99.2(3) . . ?
C11 O1 Re 142.5(5) . . ?
C5 N1 Re 169.0(5) . . ?
C2 N2 C3 109.5(6) . . ?
C2 N2 Re 114.4(4) . . ?
C3 N2 Re 112.8(4) . . ?
C2 C1 P1 107.8(5) . . ?
N2 C2 C1 109.2(6) . . ?
N2 C3 C4 110.1(6) . . ?
C3 C4 P2 108.9(5) . . ?
C6 C5 N1 120.5(6) . . ?
C6 C5 C10 119.3(7) . . ?
N1 C5 C10 120.2(7) . . ?
C7 C6 C5 121.0(8) . . ?
C9 C7 C6 120.2(9) . . ?
C10 C8 C9 119.7(9) . . ?
C7 C9 C8 120.0(9) . . ?
C8 C10 C5 119.7(8) . . ?
O1 C11 C12 114.5(9) . . ?
C6A C1A C2A 119.9(9) . . ?
C6A C1A P1 120.8(7) . . ?
C2A C1A P1 119.2(7) . . ?
C1A C2A C3A 119.0(9) . . ?
C4A C3A C2A 119.9(10) . . ?
C5A C4A C3A 119.2(11) . . ?
C4A C5A C6A 122.1(11) . . ?
C1A C6A C5A 119.7(10) . . ?
C6B C1B C2B 118.1(8) . . ?
C6B C1B P1 117.0(6) . . ?
C2B C1B P1 125.0(6) . . ?
C3B C2B C1B 120.9(9) . . ?
C4B C3B C2B 120.9(10) . . ?
C3B C4B C5B 120.7(9) . . ?
C6B C5B C4B 117.7(10) . . ?
C1B C6B C5B 121.8(9) . . ?
C6C C1C C2C 116.9(8) . . ?
C6C C1C P2 125.3(6) . . ?
C2C C1C P2 117.7(6) . . ?
C3C C2C C1C 120.1(9) . . ?
C4C C3C C2C 121.0(10) . . ?
C5C C4C C3C 119.8(10) . . ?
C4C C5C C6C 120.7(9) . . ?
C1C C6C C5C 121.5(9) . . ?
C6D C1D C2D 117.6(8) . . ?
C6D C1D P2 119.1(6) . . ?
C2D C1D P2 123.3(7) . . ?
C3D C2D C1D 120.2(9) . . ?
C4D C3D C2D 120.8(9) . . ?
C3D C4D C5D 119.0(10) . . ?
C6D C5D C4D 120.6(9) . . ?
C5D C6D C1D 121.7(8) . . ?

loop_
_geom_bond_atom_site_label_1
_geom_bond_atom_site_label_2
_geom_bond_distance
_geom_bond_site_symmetry_2
_geom_bond_publ_flag
Re N1 1.743(5) . ?
Re O1 1.934(5) . ?
Re N2 2.161(5) . ?
Re Cl1 2.415(2) . ?
Re P1 2.440(2) . ?
Re P2 2.456(2) . ?
P1 C1B 1.797(8) . ?
P1 C1A 1.798(9) . ?
P1 C1 1.837(8) . ?
P2 C1C 1.791(8) . ?
P2 C1D 1.802(8) . ?
P2 C4 1.844(8) . ?
O1 C11 1.393(9) . ?
N1 C5 1.378(8) . ?
N2 C2 1.453(9) . ?
N2 C3 1.485(9) . ?
C1 C2 1.529(11) . ?
C3 C4 1.535(11) . ?
C5 C6 1.374(9) . ?
C5 C10 1.385(10) . ?
C6 C7 1.367(10) . ?
C7 C9 1.353(12) . ?
C8 C10 1.378(11) . ?
C8 C9 1.397(13) . ?
C11 C12 1.391(13) . ?
C1A C6A 1.362(11) . ?
C1A C2A 1.373(11) . ?
C2A C3A 1.407(11) . ?
C3A C4A 1.383(14) . ?
C4A C5A 1.325(15) . ?
C5A C6A 1.382(14) . ?
C1B C6B 1.399(11) . ?
C1B C2B 1.378(10) . ?
C2B C3B 1.362(12) . ?
C3B C4B 1.365(14) . ?
C4B C5B 1.397(13) . ?
C5B C6B 1.385(11) . ?
C1C C6C 1.362(10) . ?
C1C C2C 1.414(11) . ?
C2C C3C 1.365(12) . ?
C3C C4C 1.361(13) . ?
C4C C5C 1.330(14) . ?
C5C C6C 1.383(12) . ?
C1D C6D 1.373(10) . ?
C1D C2D 1.412(10) . ?
C2D C3D 1.399(13) . ?
C3D C4D 1.367(14) . ?
C4D C5D 1.385(13) . ?
C5D C6D 1.384(11) . ?
